data_4517163
loop_
_publ_author_name
'Yoshida, Kazuhiro'
'Liu, Qiang'
'Yasue, Risa'
'Wada, Shiro'
'Kimura, Ryosuke'
'Konishi, Takuma'
'Ogasawara, Masamichi'

_publ_section_title
;
 Versatile and Enantioselective Preparation of Planar-Chiral
 Metallocene-Fused 4-Dialkylaminopyridines and Their Application in
 Asymmetric Organocatalysis
;
_journal_name_full 'ACS Catalysis'
_journal_page_first 292
_journal_paper_doi 10.1021/acscatal.9b04438
_journal_year 2019
_chemical_formula_sum 'C50 H46 Fe N2'
_chemical_formula_weight 730.74
_space_group_crystal_system orthorhombic
_space_group_IT_number 19
_space_group_name_Hall 'P 2ac 2ab'
_space_group_name_H-M_alt 'P 21 21 21'
_atom_sites_solution_hydrogens geom
_cell_angle_alpha 90
_cell_angle_beta 90
_cell_angle_gamma 90
_cell_formula_units_Z 4
_cell_length_a 10.9661(8)
_cell_length_b 17.5243(12)
_cell_length_c 19.8084(14)
_cell_measurement_reflns_used 4310
_cell_measurement_temperature 173
_cell_measurement_theta_max 21.8983
_cell_measurement_theta_min 2.3244
_cell_volume 3806.6(5)
_computing_cell_refinement 'SAINT V8.34A (Bruker AXS Inc., 2013)'
_computing_data_collection 'APEX2 (Bruker AXS, 2006)'
_computing_data_reduction 'SAINT V8.34A (Bruker AXS Inc., 2013)'
_computing_molecular_graphics 'XSHEL (Bruker AXS,2002)'
_computing_publication_material 'XCIF (Bruker AXS, 2001)'
_computing_structure_refinement 'SHELXL-2013 (Sheldrick, 2013)'
_computing_structure_solution 'SHELXS-97 (Sheldrick, 1997)'
_diffrn_ambient_temperature 173
_diffrn_detector_area_resol_mean 8.3333
_diffrn_measured_fraction_theta_full 0.997
_diffrn_measured_fraction_theta_max 0.997
_diffrn_measurement_device_type 'Bruker APEXII CCD area detector'
_diffrn_measurement_method 'Phi and Omega scans'
_diffrn_radiation_monochromator graphite
_diffrn_radiation_type MoK\a
_diffrn_radiation_wavelength 0.71073
_diffrn_reflns_av_R_equivalents 0.0387
_diffrn_reflns_av_unetI/netI 0.0570
_diffrn_reflns_limit_h_max 13
_diffrn_reflns_limit_h_min -13
_diffrn_reflns_limit_k_max 21
_diffrn_reflns_limit_k_min -11
_diffrn_reflns_limit_l_max 20
_diffrn_reflns_limit_l_min -24
_diffrn_reflns_number 19243
_diffrn_reflns_theta_full 25.53
_diffrn_reflns_theta_max 25.53
_diffrn_reflns_theta_min 2.12
_diffrn_source 'fine-focus sealed tube'
_exptl_absorpt_coefficient_mu 0.434
_exptl_absorpt_correction_T_max 0.99
_exptl_absorpt_correction_T_min 0.92
_exptl_absorpt_correction_type empirical
_exptl_absorpt_process_details 'SADABS (Sheldrick 1996)'
_exptl_crystal_colour 'clear light red'
_exptl_crystal_density_diffrn 1.275
_exptl_crystal_density_method 'not measured'
_exptl_crystal_description Plate
_exptl_crystal_F_000 1544
_exptl_crystal_size_max 0.600
_exptl_crystal_size_mid 0.400
_exptl_crystal_size_min 0.020
_refine_diff_density_max 0.398
_refine_diff_density_min -0.252
_refine_ls_abs_structure_details 'Refined as an inversion twin.'
_refine_ls_abs_structure_Flack 0.024(19)
_refine_ls_extinction_method none
_refine_ls_goodness_of_fit_ref 1.051
_refine_ls_hydrogen_treatment constr
_refine_ls_matrix_type full
_refine_ls_number_parameters 481
_refine_ls_number_reflns 7079
_refine_ls_number_restraints 0
_refine_ls_restrained_S_all 1.051
_refine_ls_R_factor_all 0.0582
_refine_ls_R_factor_gt 0.0417
_refine_ls_shift/su_max 0.000
_refine_ls_shift/su_mean 0.000
_refine_ls_structure_factor_coef Fsqd
_refine_ls_weighting_details 'w=1/[\s^2^(Fo^2^)+(0.0397P)^2^] where P=(Fo^2^+2Fc^2^)/3'
_refine_ls_weighting_scheme calc
_refine_ls_wR_factor_gt 0.0838
_refine_ls_wR_factor_ref 0.0908
_reflns_number_gt 5816
_reflns_number_total 7079
_reflns_threshold_expression 'I > 2\s(I)'
_cod_data_source_file cs9b04438_si_002.cif
_cod_data_source_block I
_cod_database_code 4517163

loop_
_space_group_symop_operation_xyz
'x, y, z'
'-x+1/2, -y, z+1/2'
'-x, y+1/2, -z+1/2'
'x+1/2, -y+1/2, -z'

loop_
_atom_site_type_symbol
_atom_site_label
_atom_site_fract_x
_atom_site_fract_y
_atom_site_fract_z
_atom_site_U_iso_or_equiv
_atom_site_adp_type
_atom_site_calc_flag
_atom_site_refinement_flags_adp
_atom_site_refinement_flags_posn
_atom_site_occupancy
C C1 -0.1394(5) 0.3840(3) 0.0007(5) 0.085(2) Uani d . . 1
H H1 -0.2159 0.4084 -0.0056 0.102 Uiso calc U R 1
C C2 -0.0825(5) 0.3554(3) -0.0562(4) 0.0755(17) Uani d . . 1
H H2 -0.1221 0.3624 -0.0984 0.091 Uiso calc U R 1
C C3 0.0244(4) 0.3185(2) -0.0562(3) 0.0551(12) Uani d . . 1
C C4 0.0791(4) 0.3136(2) 0.0103(2) 0.0387(10) Uani d . . 1
C C5 0.1937(4) 0.28482(19) 0.0354(2) 0.0435(11) Uani d . . 1
H H5 0.2569 0.2576 0.0081 0.052 Uiso calc U R 1
C C6 0.1999(5) 0.2992(2) 0.1048(2) 0.0515(12) Uani d . . 1
H H6 0.2686 0.2845 0.1353 0.062 Uiso calc U R 1
C C7 0.0942(5) 0.3386(2) 0.1244(2) 0.0544(13) Uani d . . 1
H H7 0.0756 0.3569 0.1711 0.065 Uiso calc U R 1
C C8 0.0175(4) 0.3462(2) 0.0681(2) 0.0460(12) Uani d . . 1
C C9 0.0251(7) 0.3072(4) -0.1779(3) 0.116(3) Uani d . . 1
H H9A -0.031 0.2665 -0.1917 0.173 Uiso calc U R 1
H H9B 0.0895 0.3128 -0.2118 0.173 Uiso calc U R 1
H H9C -0.0198 0.3553 -0.1736 0.173 Uiso calc U R 1
C C10 0.1893(7) 0.2443(3) -0.1117(3) 0.0831(17) Uani d . . 1
H H10A 0.2583 0.2782 -0.1025 0.125 Uiso calc U R 1
H H10B 0.2015 0.219 -0.1553 0.125 Uiso calc U R 1
H H10C 0.1836 0.2057 -0.076 0.125 Uiso calc U R 1
C C11 0.2429(3) 0.47235(19) -0.02194(19) 0.0282(8) Uani d . . 1
C C12 0.1593(3) 0.50982(18) 0.02224(19) 0.0311(9) Uani d . . 1
C C13 0.2083(4) 0.50680(19) 0.08909(19) 0.0343(10) Uani d . . 1
C C14 0.3230(4) 0.4678(2) 0.08588(19) 0.0364(9) Uani d . . 1
C C15 0.3440(3) 0.44596(19) 0.0171(2) 0.0322(9) Uani d . . 1
C C16 0.2246(4) 0.4623(2) -0.09697(18) 0.0374(10) Uani d . . 1
H H16A 0.144 0.4385 -0.1046 0.045 Uiso calc U R 1
H H16B 0.2874 0.4266 -0.1141 0.045 Uiso calc U R 1
C C17 0.2314(4) 0.5360(2) -0.13777(18) 0.0363(10) Uani d . . 1
C C18 0.1290(5) 0.5672(2) -0.1673(2) 0.0548(13) Uani d . . 1
H H18 0.0536 0.5407 -0.1645 0.066 Uiso calc U R 1
C C19 0.1339(6) 0.6365(3) -0.2009(2) 0.0602(14) Uani d . . 1
H H19 0.0619 0.6573 -0.2201 0.072 Uiso calc U R 1
C C20 0.2396(6) 0.6742(3) -0.2065(2) 0.0610(15) Uani d . . 1
H H20 0.2426 0.722 -0.2291 0.073 Uiso calc U R 1
C C21 0.3429(5) 0.6436(3) -0.1795(3) 0.0694(16) Uani d . . 1
H H21 0.4186 0.6694 -0.1844 0.083 Uiso calc U R 1
C C22 0.3380(4) 0.5745(2) -0.1447(2) 0.0541(13) Uani d . . 1
H H22 0.4104 0.5541 -0.1255 0.065 Uiso calc U R 1
C C23 0.0348(4) 0.5402(2) 0.0038(2) 0.0400(10) Uani d . . 1
H H23A -0.0256 0.5171 0.0349 0.048 Uiso calc U R 1
H H23B 0.015 0.5224 -0.0423 0.048 Uiso calc U R 1
C C24 0.0187(4) 0.62623(19) 0.00583(19) 0.0324(9) Uani d . . 1
C C25 0.0946(4) 0.6763(2) -0.0259(2) 0.0514(12) Uani d . . 1
H H25 0.1633 0.6576 -0.05 0.062 Uiso calc U R 1
C C26 0.0727(5) 0.7544(2) -0.0235(2) 0.0579(14) Uani d . . 1
H H26 0.1271 0.7883 -0.0456 0.069 Uiso calc U R 1
C C27 -0.0238(5) 0.7824(3) 0.0095(3) 0.0788(19) Uani d . . 1
H H27 -0.0391 0.8357 0.0106 0.095 Uiso calc U R 1
C C28 -0.0997(5) 0.7326(3) 0.0416(5) 0.114(3) Uani d . . 1
H H28 -0.1671 0.7517 0.0665 0.136 Uiso calc U R 1
C C29 -0.0803(4) 0.6551(3) 0.0385(3) 0.0684(16) Uani d . . 1
H H29 -0.1367 0.6213 0.0594 0.082 Uiso calc U R 1
C C30 0.1436(4) 0.5343(2) 0.1517(2) 0.0508(12) Uani d . . 1
H H30A 0.1719 0.5028 0.1902 0.061 Uiso calc U R 1
H H30B 0.0554 0.5242 0.146 0.061 Uiso calc U R 1
C C31 0.1589(4) 0.6175(2) 0.1709(2) 0.0401(10) Uani d . . 1
C C32 0.2228(4) 0.6691(2) 0.1325(2) 0.0443(11) Uani d . . 1
H H32 0.2615 0.6526 0.0922 0.053 Uiso calc U R 1
C C33 0.2317(5) 0.7454(2) 0.1519(2) 0.0567(13) Uani d . . 1
H H33 0.2773 0.7805 0.1255 0.068 Uiso calc U R 1
C C34 0.1736(5) 0.7694(3) 0.2099(3) 0.0665(15) Uani d . . 1
H H34 0.1784 0.8214 0.2233 0.08 Uiso calc U R 1
C C35 0.1092(5) 0.7185(3) 0.2482(3) 0.0705(16) Uani d . . 1
H H35 0.0693 0.7352 0.2881 0.085 Uiso calc U R 1
C C36 0.1019(4) 0.6433(3) 0.2293(2) 0.0516(12) Uani d . . 1
H H36 0.0572 0.6084 0.2564 0.062 Uiso calc U R 1
C C37 0.4044(4) 0.4479(2) 0.1449(2) 0.0506(12) Uani d . . 1
H H37A 0.4326 0.3946 0.1392 0.061 Uiso calc U R 1
H H37B 0.3547 0.4497 0.1866 0.061 Uiso calc U R 1
C C38 0.5155(4) 0.4982(2) 0.1549(2) 0.0424(10) Uani d . . 1
C C39 0.5036(4) 0.5752(2) 0.1649(2) 0.0501(12) Uani d . . 1
H H39 0.4246 0.5974 0.1658 0.06 Uiso calc U R 1
C C40 0.6051(4) 0.6212(2) 0.1739(2) 0.0513(12) Uani d . . 1
H H40 0.5949 0.6745 0.1805 0.062 Uiso calc U R 1
C C41 0.7184(4) 0.5910(3) 0.1733(2) 0.0569(12) Uani d . . 1
H H41 0.7876 0.6227 0.1802 0.068 Uiso calc U R 1
C C42 0.7323(5) 0.5143(3) 0.1628(3) 0.0836(18) Uani d . . 1
H H42 0.8116 0.4926 0.1616 0.1 Uiso calc U R 1
C C43 0.6305(5) 0.4680(3) 0.1538(3) 0.0767(17) Uani d . . 1
H H43 0.641 0.4148 0.1469 0.092 Uiso calc U R 1
C C44 0.4508(3) 0.4004(2) -0.0089(2) 0.0420(10) Uani d . . 1
H H44A 0.4191 0.3582 -0.0372 0.05 Uiso calc U R 1
H H44B 0.4934 0.3772 0.0301 0.05 Uiso calc U R 1
C C45 0.5425(3) 0.4450(2) -0.0498(2) 0.0388(9) Uani d . . 1
C C46 0.5893(4) 0.5144(2) -0.0279(2) 0.0483(12) Uani d . . 1
H H46 0.5633 0.5349 0.0141 0.058 Uiso calc U R 1
C C47 0.6731(4) 0.5540(2) -0.0664(2) 0.0562(13) Uani d . . 1
H H47 0.7037 0.6016 -0.0508 0.067 Uiso calc U R 1
C C48 0.7123(5) 0.5252(3) -0.1267(3) 0.0643(14) Uani d . . 1
H H48 0.7695 0.5529 -0.1531 0.077 Uiso calc U R 1
C C49 0.6688(5) 0.4560(3) -0.1491(2) 0.0655(14) Uani d . . 1
H H49 0.6963 0.4357 -0.1908 0.079 Uiso calc U R 1
C C50 0.5846(4) 0.4161(3) -0.1105(2) 0.0514(12) Uani d . . 1
H H50 0.5555 0.3681 -0.1261 0.062 Uiso calc U R 1
Fe Fe1 0.18672(5) 0.39912(3) 0.05211(3) 0.03175(15) Uani d . . 1
N N1 -0.0955(4) 0.3804(2) 0.0655(3) 0.0721(14) Uani d . . 1
N N2 0.0792(5) 0.2877(2) -0.1136(2) 0.0689(13) Uani d . . 1

loop_
_atom_site_aniso_label
_atom_site_aniso_U_11
_atom_site_aniso_U_22
_atom_site_aniso_U_33
_atom_site_aniso_U_12
_atom_site_aniso_U_13
_atom_site_aniso_U_23
C1 0.031(3) 0.031(3) 0.193(8) -0.010(2) -0.017(4) 0.022(4)
C2 0.067(4) 0.043(3) 0.116(5) -0.022(3) -0.031(4) 0.012(3)
C3 0.059(3) 0.029(2) 0.077(4) -0.018(2) -0.023(3) 0.011(2)
C4 0.047(3) 0.023(2) 0.046(3) -0.0096(18) -0.003(2) 0.0048(17)
C5 0.048(3) 0.0211(18) 0.061(3) -0.0023(19) 0.001(2) 0.0022(17)
C6 0.067(3) 0.029(2) 0.058(3) -0.007(2) -0.016(3) 0.0117(19)
C7 0.086(4) 0.037(2) 0.040(3) -0.020(3) 0.013(3) 0.006(2)
C8 0.046(3) 0.025(2) 0.068(4) -0.0103(19) 0.009(2) 0.004(2)
C9 0.154(7) 0.122(5) 0.071(5) -0.069(5) -0.052(5) 0.018(4)
C10 0.117(5) 0.058(3) 0.074(4) 0.010(4) 0.002(4) -0.012(3)
C11 0.031(2) 0.0220(18) 0.032(2) 0.0035(16) 0.0010(17) 0.0011(15)
C12 0.034(2) 0.0197(18) 0.039(2) -0.0041(15) 0.0041(18) 0.0020(15)
C13 0.043(3) 0.027(2) 0.033(2) -0.0074(18) 0.003(2) -0.0003(16)
C14 0.048(3) 0.028(2) 0.033(2) -0.0086(19) -0.009(2) 0.0043(16)
C15 0.032(2) 0.0247(19) 0.040(2) -0.0021(15) -0.0030(18) 0.0043(16)
C16 0.048(3) 0.030(2) 0.035(2) 0.0037(18) -0.0030(19) 0.0000(16)
C17 0.055(3) 0.030(2) 0.023(2) 0.0043(19) -0.0020(19) -0.0035(16)
C18 0.073(3) 0.050(3) 0.041(3) 0.000(2) -0.023(3) 0.004(2)
C19 0.093(4) 0.049(3) 0.038(3) 0.013(3) -0.023(3) 0.007(2)
C20 0.114(5) 0.036(3) 0.033(3) 0.014(3) 0.005(3) 0.009(2)
C21 0.081(4) 0.059(3) 0.068(4) -0.006(3) 0.023(3) 0.022(3)
C22 0.056(3) 0.051(3) 0.056(3) 0.006(2) 0.012(2) 0.022(2)
C23 0.033(2) 0.027(2) 0.060(3) -0.0001(17) 0.003(2) 0.0030(18)
C24 0.034(2) 0.031(2) 0.032(2) 0.0019(16) -0.0002(18) -0.0042(16)
C25 0.069(3) 0.030(2) 0.054(3) -0.006(2) 0.022(2) -0.0056(19)
C26 0.092(4) 0.034(2) 0.047(3) -0.012(3) -0.007(3) 0.005(2)
C27 0.058(3) 0.027(3) 0.151(6) 0.008(3) -0.031(4) -0.014(3)
C28 0.045(3) 0.050(3) 0.246(9) 0.008(3) 0.027(5) -0.055(5)
C29 0.045(3) 0.044(3) 0.116(5) -0.005(2) 0.027(3) -0.020(3)
C30 0.073(3) 0.040(3) 0.039(3) -0.008(2) 0.015(2) -0.006(2)
C31 0.048(3) 0.039(2) 0.034(2) 0.0061(18) -0.002(2) -0.0022(17)
C32 0.059(3) 0.034(2) 0.040(3) 0.003(2) -0.004(2) -0.0037(18)
C33 0.080(4) 0.035(2) 0.055(3) 0.002(2) -0.017(3) -0.003(2)
C34 0.089(4) 0.040(3) 0.071(4) 0.018(3) -0.018(3) -0.018(2)
C35 0.086(4) 0.065(3) 0.061(4) 0.022(3) 0.007(3) -0.024(3)
C36 0.054(3) 0.062(3) 0.039(3) 0.006(2) 0.005(2) -0.012(2)
C37 0.063(3) 0.044(2) 0.045(3) -0.012(2) -0.022(2) 0.0105(19)
C38 0.051(3) 0.042(2) 0.035(3) -0.002(2) -0.014(2) 0.0017(18)
C39 0.047(3) 0.051(3) 0.052(3) 0.003(2) -0.002(2) -0.013(2)
C40 0.058(3) 0.044(3) 0.051(3) -0.006(2) -0.002(2) -0.009(2)
C41 0.047(3) 0.065(3) 0.058(3) -0.012(2) -0.003(2) -0.005(3)
C42 0.041(3) 0.086(4) 0.123(5) 0.012(3) -0.020(3) -0.021(4)
C43 0.073(4) 0.046(3) 0.111(5) 0.015(3) -0.034(4) -0.015(3)
C44 0.037(2) 0.032(2) 0.057(3) 0.008(2) -0.002(2) 0.004(2)
C45 0.031(2) 0.040(2) 0.045(3) 0.0094(17) -0.009(2) 0.001(2)
C46 0.049(3) 0.039(2) 0.057(3) 0.004(2) 0.006(2) -0.003(2)
C47 0.052(3) 0.045(3) 0.071(4) 0.000(2) 0.012(3) 0.008(2)
C48 0.054(3) 0.070(4) 0.070(4) 0.007(3) 0.017(3) 0.018(3)
C49 0.067(4) 0.083(4) 0.046(3) 0.016(3) 0.008(3) 0.002(3)
C50 0.054(3) 0.054(3) 0.046(3) 0.011(2) -0.013(2) -0.006(2)
Fe1 0.0378(3) 0.0234(2) 0.0340(3) -0.0021(2) -0.0018(3) 0.0024(2)
N1 0.045(3) 0.036(2) 0.135(5) -0.0089(18) 0.026(3) -0.002(2)
N2 0.101(4) 0.063(3) 0.043(3) -0.027(3) -0.022(3) 0.003(2)

loop_
_atom_type_symbol
_atom_type_description
_atom_type_scat_dispersion_real
_atom_type_scat_dispersion_imag
_atom_type_scat_source
C C 0.0033 0.0016 'International Tables Vol C Tables 4.2.6.8 and 6.1.1.4'
H H 0.0000 0.0000 'International Tables Vol C Tables 4.2.6.8 and 6.1.1.4'
N N 0.0061 0.0033 'International Tables Vol C Tables 4.2.6.8 and 6.1.1.4'
Fe Fe 0.3463 0.8444 'International Tables Vol C Tables 4.2.6.8 and 6.1.1.4'

loop_
_geom_angle_atom_site_label_1
_geom_angle_atom_site_label_2
_geom_angle_atom_site_label_3
_geom_angle
N1 C1 C2 126.0(5)
N1 C1 H1 117.0
C2 C1 H1 117.0
C3 C2 C1 124.7(6)
C3 C2 H2 117.6
C1 C2 H2 117.6
C2 C3 N2 124.3(6)
C2 C3 C4 113.0(6)
N2 C3 C4 122.7(4)
C5 C4 C8 105.8(4)
C5 C4 C3 134.0(4)
C8 C4 C3 120.1(4)
C5 C4 Fe1 67.7(2)
C8 C4 Fe1 70.5(2)
C3 C4 Fe1 123.6(3)
C6 C5 C4 108.6(4)
C6 C5 Fe1 70.4(2)
C4 C5 Fe1 71.2(2)
C6 C5 H5 125.7
C4 C5 H5 125.7
Fe1 C5 H5 125.7
C5 C6 C7 108.6(4)
C5 C6 Fe1 69.4(2)
C7 C6 Fe1 70.2(2)
C5 C6 H6 125.7
C7 C6 H6 125.7
Fe1 C6 H6 125.7
C8 C7 C6 108.8(4)
C8 C7 Fe1 72.1(2)
C6 C7 Fe1 69.7(2)
C8 C7 H7 125.6
C6 C7 H7 125.6
Fe1 C7 H7 125.6
N1 C8 C7 127.6(5)
N1 C8 C4 124.3(5)
C7 C8 C4 108.1(4)
N1 C8 Fe1 126.7(3)
C7 C8 Fe1 68.4(2)
C4 C8 Fe1 69.0(2)
N2 C9 H9A 109.5
N2 C9 H9B 109.5
H9A C9 H9B 109.5
N2 C9 H9C 109.5
H9A C9 H9C 109.5
H9B C9 H9C 109.5
N2 C10 H10A 109.5
N2 C10 H10B 109.5
H10A C10 H10B 109.5
N2 C10 H10C 109.5
H10A C10 H10C 109.5
H10B C10 H10C 109.5
C12 C11 C15 108.4(3)
C12 C11 C16 124.9(3)
C15 C11 C16 126.7(3)
C12 C11 Fe1 69.8(2)
C15 C11 Fe1 69.1(2)
C16 C11 Fe1 126.4(3)
C11 C12 C13 108.0(3)
C11 C12 C23 126.5(4)
C13 C12 C23 125.2(3)
C11 C12 Fe1 69.35(19)
C13 C12 Fe1 69.06(19)
C23 C12 Fe1 122.4(2)
C12 C13 C14 107.9(3)
C12 C13 C30 125.0(4)
C14 C13 C30 127.0(4)
C12 C13 Fe1 69.99(19)
C14 C13 Fe1 69.1(2)
C30 C13 Fe1 122.4(3)
C13 C14 C15 108.1(3)
C13 C14 C37 126.4(4)
C15 C14 C37 125.3(4)
C13 C14 Fe1 69.6(2)
C15 C14 Fe1 69.4(2)
C37 C14 Fe1 123.5(3)
C11 C15 C14 107.6(3)
C11 C15 C44 126.1(4)
C14 C15 C44 126.2(4)
C11 C15 Fe1 69.9(2)
C14 C15 Fe1 69.3(2)
C44 C15 Fe1 124.2(3)
C11 C16 C17 114.6(3)
C11 C16 H16A 108.6
C17 C16 H16A 108.6
C11 C16 H16B 108.6
C17 C16 H16B 108.6
H16A C16 H16B 107.6
C22 C17 C18 117.5(4)
C22 C17 C16 121.1(4)
C18 C17 C16 121.4(4)
C17 C18 C19 121.3(5)
C17 C18 H18 119.4
C19 C18 H18 119.4
C20 C19 C18 120.4(5)
C20 C19 H19 119.8
C18 C19 H19 119.8
C19 C20 C21 119.5(4)
C19 C20 H20 120.3
C21 C20 H20 120.3
C20 C21 C22 120.3(5)
C20 C21 H21 119.8
C22 C21 H21 119.8
C17 C22 C21 121.0(5)
C17 C22 H22 119.5
C21 C22 H22 119.5
C12 C23 C24 116.7(3)
C12 C23 H23A 108.1
C24 C23 H23A 108.1
C12 C23 H23B 108.1
C24 C23 H23B 108.1
H23A C23 H23B 107.3
C29 C24 C25 117.9(4)
C29 C24 C23 118.3(4)
C25 C24 C23 123.8(4)
C24 C25 C26 120.8(4)
C24 C25 H25 119.6
C26 C25 H25 119.6
C27 C26 C25 121.0(5)
C27 C26 H26 119.5
C25 C26 H26 119.5
C26 C27 C28 118.4(5)
C26 C27 H27 120.8
C28 C27 H27 120.8
C27 C28 C29 121.1(5)
C27 C28 H28 119.4
C29 C28 H28 119.4
C24 C29 C28 120.7(5)
C24 C29 H29 119.7
C28 C29 H29 119.7
C13 C30 C31 117.5(3)
C13 C30 H30A 107.9
C31 C30 H30A 107.9
C13 C30 H30B 107.9
C31 C30 H30B 107.9
H30A C30 H30B 107.2
C32 C31 C36 118.3(4)
C32 C31 C30 123.4(4)
C36 C31 C30 118.2(4)
C31 C32 C33 121.0(4)
C31 C32 H32 119.5
C33 C32 H32 119.5
C34 C33 C32 119.4(5)
C34 C33 H33 120.3
C32 C33 H33 120.3
C35 C34 C33 120.0(4)
C35 C34 H34 120.0
C33 C34 H34 120.0
C34 C35 C36 120.4(5)
C34 C35 H35 119.8
C36 C35 H35 119.8
C35 C36 C31 120.9(5)
C35 C36 H36 119.5
C31 C36 H36 119.5
C14 C37 C38 116.1(3)
C14 C37 H37A 108.3
C38 C37 H37A 108.3
C14 C37 H37B 108.3
C38 C37 H37B 108.3
H37A C37 H37B 107.4
C43 C38 C39 118.1(4)
C43 C38 C37 120.9(4)
C39 C38 C37 121.1(4)
C38 C39 C40 121.0(4)
C38 C39 H39 119.5
C40 C39 H39 119.5
C41 C40 C39 120.6(4)
C41 C40 H40 119.7
C39 C40 H40 119.7
C40 C41 C42 119.2(4)
C40 C41 H41 120.4
C42 C41 H41 120.4
C41 C42 C43 120.2(5)
C41 C42 H42 119.9
C43 C42 H42 119.9
C38 C43 C42 120.8(4)
C38 C43 H43 119.6
C42 C43 H43 119.6
C15 C44 C45 115.2(3)
C15 C44 H44A 108.5
C45 C44 H44A 108.5
C15 C44 H44B 108.5
C45 C44 H44B 108.5
H44A C44 H44B 107.5
C50 C45 C46 117.9(4)
C50 C45 C44 120.0(4)
C46 C45 C44 122.1(4)
C47 C46 C45 120.9(4)
C47 C46 H46 119.5
C45 C46 H46 119.5
C48 C47 C46 120.4(4)
C48 C47 H47 119.8
C46 C47 H47 119.8
C47 C48 C49 119.9(5)
C47 C48 H48 120.1
C49 C48 H48 120.1
C48 C49 C50 119.9(5)
C48 C49 H49 120.1
C50 C49 H49 120.1
C45 C50 C49 121.0(4)
C45 C50 H50 119.5
C49 C50 H50 119.5
C5 Fe1 C14 127.57(17)
C5 Fe1 C15 108.11(17)
C14 Fe1 C15 41.32(14)
C5 Fe1 C13 165.24(17)
C14 Fe1 C13 41.23(16)
C15 Fe1 C13 69.52(15)
C5 Fe1 C6 40.15(16)
C14 Fe1 C6 106.68(17)
C15 Fe1 C6 117.42(18)
C13 Fe1 C6 126.97(17)
C5 Fe1 C11 119.41(16)
C14 Fe1 C11 69.06(14)
C15 Fe1 C11 41.02(14)
C13 Fe1 C11 68.99(15)
C6 Fe1 C11 152.03(18)
C5 Fe1 C7 67.80(18)
C14 Fe1 C7 116.12(17)
C15 Fe1 C7 150.13(19)
C13 Fe1 C7 106.58(17)
C6 Fe1 C7 40.10(19)
C11 Fe1 C7 167.17(18)
C5 Fe1 C12 153.06(16)
C14 Fe1 C12 69.07(15)
C15 Fe1 C12 69.15(14)
C13 Fe1 C12 40.95(15)
C6 Fe1 C12 165.55(17)
C11 Fe1 C12 40.82(14)
C7 Fe1 C12 128.18(17)
C5 Fe1 C4 41.06(17)
C14 Fe1 C4 167.22(17)
C15 Fe1 C4 129.56(16)
C13 Fe1 C4 151.21(17)
C6 Fe1 C4 68.03(17)
C11 Fe1 C4 109.76(15)
C7 Fe1 C4 67.94(18)
C12 Fe1 C4 118.93(16)
C5 Fe1 C8 67.80(17)
C14 Fe1 C8 149.58(18)
C15 Fe1 C8 168.68(17)
C13 Fe1 C8 117.23(16)
C6 Fe1 C8 66.86(19)
C11 Fe1 C8 130.72(17)
C7 Fe1 C8 39.52(17)
C12 Fe1 C8 109.36(15)
C4 Fe1 C8 40.52(16)
C1 N1 C8 111.7(5)
C3 N2 C10 123.3(4)
C3 N2 C9 116.8(5)
C10 N2 C9 119.7(5)

loop_
_geom_bond_atom_site_label_1
_geom_bond_atom_site_label_2
_geom_bond_distance
C1 N1 1.373(8)
C1 C2 1.384(9)
C1 H1 0.95
C2 C3 1.339(7)
C2 H2 0.95
C3 N2 1.394(6)
C3 C4 1.450(6)
C4 C5 1.442(6)
C4 C8 1.447(6)
C4 Fe1 2.079(4)
C5 C6 1.399(6)
C5 Fe1 2.031(4)
C5 H5 1.0
C6 C7 1.403(7)
C6 Fe1 2.044(4)
C6 H6 1.0
C7 C8 1.403(6)
C7 Fe1 2.049(4)
C7 H7 1.0
C8 N1 1.377(6)
C8 Fe1 2.099(4)
C9 N2 1.445(7)
C9 H9A 0.98
C9 H9B 0.98
C9 H9C 0.98
C10 N2 1.428(7)
C10 H10A 0.98
C10 H10B 0.98
C10 H10C 0.98
C11 C12 1.428(5)
C11 C15 1.428(5)
C11 C16 1.510(5)
C11 Fe1 2.044(4)
C12 C13 1.430(5)
C12 C23 1.509(5)
C12 Fe1 2.050(3)
C13 C14 1.433(6)
C13 C30 1.508(5)
C13 Fe1 2.038(3)
C14 C15 1.434(5)
C14 C37 1.512(5)
C14 Fe1 2.032(4)
C15 C44 1.508(5)
C15 Fe1 2.033(4)
C16 C17 1.526(5)
C16 H16A 0.99
C16 H16B 0.99
C17 C22 1.357(6)
C17 C18 1.378(6)
C18 C19 1.386(6)
C18 H18 0.95
C19 C20 1.339(7)
C19 H19 0.95
C20 C21 1.363(7)
C20 H20 0.95
C21 C22 1.394(6)
C21 H21 0.95
C22 H22 0.95
C23 C24 1.519(5)
C23 H23A 0.99
C23 H23B 0.99
C24 C29 1.362(6)
C24 C25 1.363(5)
C25 C26 1.390(5)
C25 H25 0.95
C26 C27 1.338(7)
C26 H26 0.95
C27 C28 1.363(8)
C27 H27 0.95
C28 C29 1.377(6)
C28 H28 0.95
C29 H29 0.95
C30 C31 1.516(5)
C30 H30A 0.99
C30 H30B 0.99
C31 C32 1.375(5)
C31 C36 1.390(6)
C32 C33 1.394(5)
C32 H32 0.95
C33 C34 1.379(7)
C33 H33 0.95
C34 C35 1.368(7)
C34 H34 0.95
C35 C36 1.372(6)
C35 H35 0.95
C36 H36 0.95
C37 C38 1.517(6)
C37 H37A 0.99
C37 H37B 0.99
C38 C43 1.368(6)
C38 C39 1.370(5)
C39 C40 1.386(6)
C39 H39 0.95
C40 C41 1.350(6)
C40 H40 0.95
C41 C42 1.369(7)
C41 H41 0.95
C42 C43 1.391(7)
C42 H42 0.95
C43 H43 0.95
C44 C45 1.509(5)
C44 H44A 0.99
C44 H44B 0.99
C45 C50 1.385(6)
C45 C46 1.391(5)
C46 C47 1.381(6)
C46 H46 0.95
C47 C48 1.365(6)
C47 H47 0.95
C48 C49 1.377(7)
C48 H48 0.95
C49 C50 1.387(6)
C49 H49 0.95
C50 H50 0.95

loop_
_geom_torsion_atom_site_label_1
_geom_torsion_atom_site_label_2
_geom_torsion_atom_site_label_3
_geom_torsion_atom_site_label_4
_geom_torsion
N1 C1 C2 C3 1.1(8)
C1 C2 C3 N2 177.9(4)
C1 C2 C3 C4 -2.3(6)
C2 C3 C4 C5 -175.4(4)
N2 C3 C4 C5 4.4(6)
C2 C3 C4 C8 0.6(5)
N2 C3 C4 C8 -179.6(4)
C2 C3 C4 Fe1 -84.9(5)
N2 C3 C4 Fe1 94.8(4)
C8 C4 C5 C6 0.3(4)
C3 C4 C5 C6 176.7(4)
Fe1 C4 C5 C6 60.8(3)
C8 C4 C5 Fe1 -60.5(2)
C3 C4 C5 Fe1 115.9(4)
C4 C5 C6 C7 -1.9(4)
Fe1 C5 C6 C7 59.4(3)
C4 C5 C6 Fe1 -61.3(3)
C5 C6 C7 C8 2.9(5)
Fe1 C6 C7 C8 61.9(3)
C5 C6 C7 Fe1 -59.0(3)
C6 C7 C8 N1 179.2(4)
Fe1 C7 C8 N1 -120.4(4)
C6 C7 C8 C4 -2.7(4)
Fe1 C7 C8 C4 57.7(3)
C6 C7 C8 Fe1 -60.4(3)
C5 C4 C8 N1 179.6(3)
C3 C4 C8 N1 2.6(5)
Fe1 C4 C8 N1 120.9(4)
C5 C4 C8 C7 1.5(4)
C3 C4 C8 C7 -175.5(3)
Fe1 C4 C8 C7 -57.3(3)
C5 C4 C8 Fe1 58.7(2)
C3 C4 C8 Fe1 -118.3(3)
C15 C11 C12 C13 0.0(4)
C16 C11 C12 C13 179.3(3)
Fe1 C11 C12 C13 58.4(2)
C15 C11 C12 C23 -174.1(3)
C16 C11 C12 C23 5.2(6)
Fe1 C11 C12 C23 -115.7(3)
C15 C11 C12 Fe1 -58.4(2)
C16 C11 C12 Fe1 120.9(4)
C11 C12 C13 C14 0.4(4)
C23 C12 C13 C14 174.6(3)
Fe1 C12 C13 C14 59.0(2)
C11 C12 C13 C30 -174.8(3)
C23 C12 C13 C30 -0.6(5)
Fe1 C12 C13 C30 -116.2(4)
C11 C12 C13 Fe1 -58.6(2)
C23 C12 C13 Fe1 115.6(3)
C12 C13 C14 C15 -0.6(4)
C30 C13 C14 C15 174.5(3)
Fe1 C13 C14 C15 58.9(3)
C12 C13 C14 C37 -176.8(3)
C30 C13 C14 C37 -1.7(6)
Fe1 C13 C14 C37 -117.3(4)
C12 C13 C14 Fe1 -59.5(2)
C30 C13 C14 Fe1 115.6(4)
C12 C11 C15 C14 -0.4(4)
C16 C11 C15 C14 -179.7(3)
Fe1 C11 C15 C14 -59.3(3)
C12 C11 C15 C44 177.2(3)
C16 C11 C15 C44 -2.2(6)
Fe1 C11 C15 C44 118.3(4)
C12 C11 C15 Fe1 58.9(2)
C16 C11 C15 Fe1 -120.4(4)
C13 C14 C15 C11 0.6(4)
C37 C14 C15 C11 176.8(3)
Fe1 C14 C15 C11 59.7(2)
C13 C14 C15 C44 -176.9(3)
C37 C14 C15 C44 -0.7(6)
Fe1 C14 C15 C44 -117.9(4)
C13 C14 C15 Fe1 -59.0(3)
C37 C14 C15 Fe1 117.2(4)
C12 C11 C16 C17 68.7(5)
C15 C11 C16 C17 -112.1(4)
Fe1 C11 C16 C17 158.2(3)
C11 C16 C17 C22 68.3(5)
C11 C16 C17 C18 -109.8(4)
C22 C17 C18 C19 -2.0(6)
C16 C17 C18 C19 176.1(4)
C17 C18 C19 C20 1.2(7)
C18 C19 C20 C21 0.8(7)
C19 C20 C21 C22 -1.8(8)
C18 C17 C22 C21 1.0(7)
C16 C17 C22 C21 -177.2(4)
C20 C21 C22 C17 0.9(7)
C11 C12 C23 C24 -113.0(4)
C13 C12 C23 C24 73.9(5)
Fe1 C12 C23 C24 159.9(3)
C12 C23 C24 C29 -131.8(4)
C12 C23 C24 C25 51.4(6)
C29 C24 C25 C26 1.5(7)
C23 C24 C25 C26 178.3(4)
C24 C25 C26 C27 -0.6(7)
C25 C26 C27 C28 0.8(9)
C26 C27 C28 C29 -2.0(11)
C25 C24 C29 C28 -2.7(8)
C23 C24 C29 C28 -179.7(5)
C27 C28 C29 C24 3.1(11)
C12 C13 C30 C31 -87.9(5)
C14 C13 C30 C31 97.8(5)
Fe1 C13 C30 C31 -175.1(3)
C13 C30 C31 C32 3.5(6)
C13 C30 C31 C36 -178.7(4)
C36 C31 C32 C33 0.8(6)
C30 C31 C32 C33 178.6(4)
C31 C32 C33 C34 -1.1(7)
C32 C33 C34 C35 0.7(8)
C33 C34 C35 C36 0.0(8)
C34 C35 C36 C31 -0.3(8)
C32 C31 C36 C35 -0.1(7)
C30 C31 C36 C35 -178.0(5)
C13 C14 C37 C38 -102.7(5)
C15 C14 C37 C38 81.7(5)
Fe1 C14 C37 C38 169.0(3)
C14 C37 C38 C43 -120.9(5)
C14 C37 C38 C39 58.8(6)
C43 C38 C39 C40 -0.1(7)
C37 C38 C39 C40 -179.9(4)
C38 C39 C40 C41 -0.4(7)
C39 C40 C41 C42 0.9(8)
C40 C41 C42 C43 -1.0(9)
C39 C38 C43 C42 0.1(8)
C37 C38 C43 C42 179.8(5)
C41 C42 C43 C38 0.5(10)
C11 C15 C44 C45 74.8(5)
C14 C15 C44 C45 -108.2(4)
Fe1 C15 C44 C45 163.7(3)
C15 C44 C45 C50 -133.3(4)
C15 C44 C45 C46 48.2(5)
C50 C45 C46 C47 1.4(6)
C44 C45 C46 C47 180.0(4)
C45 C46 C47 C48 -0.5(7)
C46 C47 C48 C49 -0.5(7)
C47 C48 C49 C50 0.4(8)
C46 C45 C50 C49 -1.5(6)
C44 C45 C50 C49 179.9(4)
C48 C49 C50 C45 0.6(7)
C2 C1 N1 C8 2.0(6)
C7 C8 N1 C1 174.1(4)
C4 C8 N1 C1 -3.7(5)
Fe1 C8 N1 C1 84.4(5)
C2 C3 N2 C10 -175.7(5)
C4 C3 N2 C10 4.5(7)
C2 C3 N2 C9 9.4(6)
C4 C3 N2 C9 -170.3(4)
